data_4503983
loop_
_publ_author_name
'Baldovino-Pantale\'on, Oscar'
'Morales-Morales, David'
'Hern\'andez-Ortega, Sim\'on'
'Toscano, Rub\'en A.'
'Vald\'es-Mart\'inez, Jes\'us'

_publ_section_title
;
 Pd&#x2212;N&#x2212;H&#x00B7;&#x00B7;&#x00B7;Cl&#x2212;Pd Hydrogen Bonds
 and \p&#x2212;\p Interactions between Fluorinated Aromatic Rings
 intrans-[PdCl2(NH2ArF)2]
;
_journal_issue 1
_journal_name_full 'Crystal Growth &amp; Design'
_journal_page_first 117
_journal_paper_doi 10.1021/cg0606388
_journal_volume 7
_journal_year 2007
_chemical_formula_sum 'C6 H5 Cl F2 N Pd0.5'
_chemical_formula_weight 217.76
_chemical_name_systematic
; 
 ? 
;
_space_group_IT_number 14
_symmetry_cell_setting monoclinic
_symmetry_space_group_name_Hall '-P 2ybc'
_symmetry_space_group_name_H-M 'P 1 21/c 1'
_atom_sites_solution_hydrogens geom
_atom_sites_solution_primary direct
_atom_sites_solution_secondary difmap
_audit_creation_method SHELXL-97
_cell_angle_alpha 90.00
_cell_angle_beta 99.0760(10)
_cell_angle_gamma 90.00
_cell_formula_units_Z 4
_cell_length_a 12.4042(8)
_cell_length_b 7.8426(5)
_cell_length_c 7.6642(5)
_cell_measurement_reflns_used 4787
_cell_measurement_temperature 291(2)
_cell_measurement_theta_max 33.09
_cell_measurement_theta_min 2.69
_cell_volume 736.25(8)
_computing_cell_refinement 'Bruker SMART'
_computing_data_collection 'Bruker SMART'
_computing_data_reduction 'Bruker SAINT'
_computing_molecular_graphics 'Bruker SHELXTL'
_computing_publication_material 'Bruker SHELXTL'
_computing_structure_refinement 'SHELXL-97 (Sheldrick, 1997)'
_computing_structure_solution 'SHELXS-97 (Sheldrick, 1990)'
_diffrn_ambient_temperature 291(2)
_diffrn_measured_fraction_theta_full 0.999
_diffrn_measured_fraction_theta_max 0.999
_diffrn_measurement_device_type 'CCD area detector'
_diffrn_measurement_method 'phi and omega scans'
_diffrn_radiation_monochromator graphite
_diffrn_radiation_source 'fine-focus sealed tube'
_diffrn_radiation_type MoK\a
_diffrn_radiation_wavelength 0.71073
_diffrn_reflns_av_R_equivalents 0.0318
_diffrn_reflns_av_sigmaI/netI 0.0268
_diffrn_reflns_limit_h_max 14
_diffrn_reflns_limit_h_min -14
_diffrn_reflns_limit_k_max 9
_diffrn_reflns_limit_k_min -9
_diffrn_reflns_limit_l_max 9
_diffrn_reflns_limit_l_min -9
_diffrn_reflns_number 5836
_diffrn_reflns_theta_full 25.00
_diffrn_reflns_theta_max 25.00
_diffrn_reflns_theta_min 3.08
_exptl_absorpt_coefficient_mu 1.659
_exptl_absorpt_correction_T_max 0.8917
_exptl_absorpt_correction_T_min 0.8199
_exptl_absorpt_correction_type integration
_exptl_crystal_colour Orange
_exptl_crystal_density_diffrn 1.965
_exptl_crystal_density_method 'not measured'
_exptl_crystal_description Prism
_exptl_crystal_F_000 424
_exptl_crystal_size_max 0.12
_exptl_crystal_size_mid 0.09
_exptl_crystal_size_min 0.07
_refine_diff_density_max 0.293
_refine_diff_density_min -0.295
_refine_diff_density_rms 0.071
_refine_ls_extinction_method none
_refine_ls_goodness_of_fit_ref 1.038
_refine_ls_hydrogen_treatment mixed
_refine_ls_matrix_type full
_refine_ls_number_parameters 112
_refine_ls_number_reflns 1299
_refine_ls_number_restraints 0
_refine_ls_restrained_S_all 1.038
_refine_ls_R_factor_all 0.0275
_refine_ls_R_factor_gt 0.0234
_refine_ls_shift/su_max 0.001
_refine_ls_shift/su_mean 0.000
_refine_ls_structure_factor_coef Fsqd
_refine_ls_weighting_details 'calc w=1/[\s^2^(Fo^2^)+(0.0280P)^2^] where P=(Fo^2^+2Fc^2^)/3'
_refine_ls_weighting_scheme calc
_refine_ls_wR_factor_gt 0.0521
_refine_ls_wR_factor_ref 0.0543
_reflns_number_gt 1179
_reflns_number_total 1299
_reflns_threshold_expression >2sigma(I)
_cod_data_source_file cg0606388si20060923_104833.cif
_cod_data_source_block pd-2,3-dfa
_cod_depositor_comments
;
The following automatic conversions were performed:

'_symmetry_cell_setting' value 'Monoclinic' changed to 'monoclinic'
according to /home/saulius/struct/CIF-dictionaries/cif_core.dic
dictionary named 'cif_core.dic' version 2.4.1 from 2010-06-29.

Automatic conversion script
Id: cif_fix_values 1715 2011-07-08 13:25:40Z adriana 
;
_cod_original_sg_symbol_H-M P2(1)/c
_cod_original_formula_sum 'C6 H5 Cl F2 N Pd0.50'
_cod_database_code 4503983
_solved_by SimonHO

loop_
_symmetry_equiv_pos_as_xyz
'x, y, z'
'-x, y+1/2, -z+1/2'
'-x, -y, -z'
'x, -y-1/2, z-1/2'

loop_
_atom_site_label
_atom_site_type_symbol
_atom_site_fract_x
_atom_site_fract_y
_atom_site_fract_z
_atom_site_U_iso_or_equiv
_atom_site_adp_type
_atom_site_occupancy
_atom_site_symmetry_multiplicity
_atom_site_calc_flag
_atom_site_refinement_flags
Pd1 Pd 0.5000 0.5000 0.0000 0.02965(12) Uani 1 2 d S
Cl1 Cl 0.43995(6) 0.77664(8) -0.00593(9) 0.04000(19) Uani 1 1 d .
F1 F 0.20052(17) 0.5868(3) 0.0004(3) 0.0769(6) Uani 1 1 d .
F2 F 0.02902(17) 0.4033(4) -0.1512(3) 0.0933(8) Uani 1 1 d .
N1 N 0.3909(2) 0.4406(3) 0.1676(3) 0.0345(5) Uani 1 1 d .
H1A H 0.375(2) 0.538(3) 0.204(4) 0.041 Uiso 1 1 d .
H1B H 0.432(2) 0.391(4) 0.252(4) 0.041 Uiso 1 1 d .
C1 C 0.2986(2) 0.3385(3) 0.0927(3) 0.0343(6) Uani 1 1 d .
C2 C 0.2057(3) 0.4179(4) 0.0079(4) 0.0447(7) Uani 1 1 d .
C3 C 0.1181(3) 0.3206(5) -0.0685(4) 0.0566(9) Uani 1 1 d .
C4 C 0.1208(3) 0.1480(6) -0.0599(5) 0.0617(11) Uani 1 1 d .
H4 H 0.067(3) 0.090(5) -0.111(5) 0.074 Uiso 1 1 d .
C5 C 0.2126(3) 0.0681(5) 0.0255(5) 0.0598(10) Uani 1 1 d .
H5 H 0.214(3) -0.039(4) 0.036(5) 0.072 Uiso 1 1 d .
C6 C 0.3013(3) 0.1638(4) 0.1017(4) 0.0431(7) Uani 1 1 d .
H6 H 0.359(2) 0.111(4) 0.149(4) 0.052 Uiso 1 1 d .

loop_
_atom_site_aniso_label
_atom_site_aniso_U_11
_atom_site_aniso_U_22
_atom_site_aniso_U_33
_atom_site_aniso_U_23
_atom_site_aniso_U_13
_atom_site_aniso_U_12
Pd1 0.03727(19) 0.02285(17) 0.02772(18) -0.00028(11) 0.00169(12) -0.00150(12)
Cl1 0.0555(5) 0.0257(3) 0.0390(4) 0.0025(3) 0.0079(3) 0.0048(3)
F1 0.0592(13) 0.0504(12) 0.1185(19) 0.0219(12) 0.0062(12) 0.0146(10)
F2 0.0467(13) 0.132(2) 0.0935(17) 0.0217(15) -0.0126(12) 0.0079(13)
N1 0.0423(15) 0.0290(12) 0.0322(13) -0.0015(10) 0.0056(11) -0.0010(11)
C1 0.0388(16) 0.0365(16) 0.0286(15) -0.0008(11) 0.0088(12) -0.0017(13)
C2 0.0444(19) 0.0423(18) 0.0484(19) 0.0063(15) 0.0104(15) 0.0044(15)
C3 0.0381(19) 0.081(3) 0.050(2) 0.0034(17) 0.0032(15) 0.0029(18)
C4 0.049(2) 0.080(3) 0.056(2) -0.0172(19) 0.0098(18) -0.026(2)
C5 0.067(3) 0.0460(19) 0.070(3) -0.0130(19) 0.020(2) -0.014(2)
C6 0.0452(19) 0.0327(17) 0.0510(19) -0.0004(13) 0.0064(15) -0.0013(14)

loop_
_atom_type_symbol
_atom_type_description
_atom_type_scat_dispersion_real
_atom_type_scat_dispersion_imag
_atom_type_scat_source
C C 0.0033 0.0016 'International Tables Vol C Tables 4.2.6.8 and 6.1.1.4'
H H 0.0000 0.0000 'International Tables Vol C Tables 4.2.6.8 and 6.1.1.4'
N N 0.0061 0.0033 'International Tables Vol C Tables 4.2.6.8 and 6.1.1.4'
F F 0.0171 0.0103 'International Tables Vol C Tables 4.2.6.8 and 6.1.1.4'
Cl Cl 0.1484 0.1585 'International Tables Vol C Tables 4.2.6.8 and 6.1.1.4'
Pd Pd -0.9988 1.0072 'International Tables Vol C Tables 4.2.6.8 and 6.1.1.4'

loop_
_geom_angle_atom_site_label_1
_geom_angle_atom_site_label_2
_geom_angle_atom_site_label_3
_geom_angle
_geom_angle_site_symmetry_1
_geom_angle_site_symmetry_3
N1 Pd1 N1 180.00(13) . 3_665
N1 Pd1 Cl1 89.03(7) . .
N1 Pd1 Cl1 90.97(7) 3_665 .
N1 Pd1 Cl1 90.97(7) . 3_665
N1 Pd1 Cl1 89.03(7) 3_665 3_665
Cl1 Pd1 Cl1 180.0 . 3_665
C1 N1 Pd1 115.88(17) . .
C1 N1 H1A 115(2) . .
Pd1 N1 H1A 103(2) . .
C1 N1 H1B 113.2(19) . .
Pd1 N1 H1B 101.5(19) . .
H1A N1 H1B 108(3) . .
C6 C1 C2 119.1(3) . .
C6 C1 N1 121.6(3) . .
C2 C1 N1 119.3(3) . .
F1 C2 C1 120.2(3) . .
F1 C2 C3 120.3(3) . .
C1 C2 C3 119.6(3) . .
F2 C3 C4 121.0(3) . .
F2 C3 C2 117.7(3) . .
C4 C3 C2 121.3(3) . .
C3 C4 C5 119.5(3) . .
C3 C4 H4 120(3) . .
C5 C4 H4 121(3) . .
C4 C5 C6 119.9(3) . .
C4 C5 H5 120(3) . .
C6 C5 H5 120(3) . .
C1 C6 C5 120.6(3) . .
C1 C6 H6 121(2) . .
C5 C6 H6 118(2) . .

loop_
_geom_bond_atom_site_label_1
_geom_bond_atom_site_label_2
_geom_bond_distance
_geom_bond_site_symmetry_2
Pd1 N1 2.061(2) .
Pd1 N1 2.061(2) 3_665
Pd1 Cl1 2.2920(7) .
Pd1 Cl1 2.2920(7) 3_665
F1 C2 1.327(4) .
F2 C3 1.350(4) .
N1 C1 1.440(3) .
N1 H1A 0.85(3) .
N1 H1B 0.85(3) .
C1 C6 1.371(4) .
C1 C2 1.379(4) .
C2 C3 1.381(5) .
C3 C4 1.355(5) .
C4 C5 1.372(5) .
C4 H4 0.85(4) .
C5 C6 1.383(4) .
C5 H5 0.84(3) .
C6 H6 0.86(3) .

loop_
_geom_hbond_atom_site_label_D
_geom_hbond_atom_site_label_H
_geom_hbond_atom_site_label_A
_geom_hbond_distance_DH
_geom_hbond_distance_HA
_geom_hbond_distance_DA
_geom_hbond_angle_DHA
_geom_hbond_site_symmetry_A
N1 H1A Cl1 0.85(3) 2.67(3) 3.327(2) 135(3) 4_576
N1 H1B Cl1 0.85(3) 2.48(3) 3.326(3) 174(3) 2_645
